data_1535474
loop_
_publ_author_name
'Hoenle, W.'
'von Schnering, H.G.'
'Peters, K.'
'Schmettow, W.'
'Chang Jenhui'

_publ_section_title
;
 The henicosaphosphide iodides of potassium and rubidium, K4 P21 I and Rb4
 P21 I
;
_journal_name_full 'Zeitschrift fuer Anorganische und Allgemeine Chemie'
_journal_page_first 1858
_journal_page_last 1862
_journal_volume 630
_journal_year 2004
_chemical_formula_sum 'I P21 Rb4'
_chemical_name_systematic 'Rb4 P21 I'
_space_group_crystal_system orthorhombic
_space_group_IT_number 63
_space_group_name_Hall '-C 2c 2c'
_space_group_name_H-M_alt 'C c m m'
_cell_angle_alpha 90
_cell_angle_beta 90
_cell_angle_gamma 90
_cell_formula_units_Z 4
_cell_length_a 13.28
_cell_length_b 21.868
_cell_length_c 9.772
_cell_volume 2837.858
_citation_journal_id_ASTM ZAACAB
_cod_data_source_file Hoenle_ZAACAB_2004_893.cif
_cod_data_source_block I1P21Rb4
_cod_depositor_comments
;
 Updating space group information.

 Antanas Vaitkus,
 2018-07-22
;
_cod_original_formula_sum 'I1 P21 Rb4'
_cod_database_code 1535474

loop_
_space_group_symop_id
_space_group_symop_operation_xyz
1 x,y,z
2 -x,-y,z+1/2
3 -x,y,-z
4 x,-y,-z+1/2
5 -x,-y,-z
6 x,y,-z-1/2
7 x,-y,z
8 -x,y,z-1/2
9 x+1/2,y+1/2,z
10 -x+1/2,-y+1/2,z+1/2
11 -x+1/2,y+1/2,-z
12 x+1/2,-y+1/2,-z+1/2
13 -x+1/2,-y+1/2,-z
14 x+1/2,y+1/2,-z-1/2
15 x+1/2,-y+1/2,z
16 -x+1/2,y+1/2,z-1/2

loop_
_atom_site_label
_atom_site_type_symbol
_atom_site_fract_x
_atom_site_fract_y
_atom_site_fract_z
_atom_site_occupancy
_atom_site_U_iso_or_equiv
P4 P 0.4413 0.3274 0.25 1 0.0
P8 P 0.9545 0 0.25 1 0.0
P7 P 0.4382 0.2297 0.25 1 0.0
P6 P 0.3391 0.349 0.076 1 0.0
Rb1 Rb 0 0.38 0 1 0.0
P2 P 0.8501 0 0.0861 1 0.0
I1 I 0.4032 0 0.25 1 0.0
P3 P 0.2774 0.22 0.25 1 0.0
P5 P 0.2425 0.4257 0.1348 1 0.0
P1 P 0.2195 0.2784 0.0848 1 0.0
Rb2 Rb 0.1604 0.0855 0.25 1 0.0
